data_7107589
loop_
_publ_author_name
'Jorge Cruz-Huerta'
'Domingo Salazar-Mendoza'
'Javier Hernandez-Paredes'
'Iran F. Hernandez Ahuactzi'
'Herbert Hopfl'

_publ_section_title
;
 N-containing boronic esters as self-complementary building blocks for the
 assembly of 2D and 3D molecular networks
;
_journal_name_full Chem.Commun.
_journal_page_first 4241
_journal_paper_doi 10.1039/c2cc00144f
_journal_volume 48
_journal_year 2012
_chemical_formula_moiety 'C23 H20 B2 N2 O4, C2 H6 O'
_chemical_formula_sum 'C25 H26 B2 N2 O5'
_chemical_formula_weight 456.10
_chemical_name_systematic
;

?

;
_space_group_IT_number 15
_symmetry_cell_setting monoclinic
_symmetry_space_group_name_Hall '-C 2yc'
_symmetry_space_group_name_H-M 'C 1 2/c 1'
_atom_sites_solution_hydrogens geom
_atom_sites_solution_primary direct
_atom_sites_solution_secondary difmap
_audit_creation_method SHELXL-97
_cell_angle_alpha 90.00
_cell_angle_beta 127.486(2)
_cell_angle_gamma 90.00
_cell_formula_units_Z 4
_cell_length_a 19.946(3)
_cell_length_b 9.9565(15)
_cell_length_c 13.585(2)
_cell_measurement_reflns_used 2398
_cell_measurement_temperature 100(2)
_cell_measurement_theta_max 27.23
_cell_measurement_theta_min 2.42
_cell_volume 2140.8(6)
_computing_cell_refinement 'Bruker SAINT'
_computing_data_collection 'Bruker SMART'
_computing_data_reduction 'Bruker SAINT'
_computing_molecular_graphics 'Bruker SHELXTL'
_computing_publication_material 'Bruker SHELXTL'
_computing_structure_refinement 'SHELXL-97 (Sheldrick, 1997)'
_computing_structure_solution 'SHELXS-97 (Sheldrick, 1990)'
_diffrn_ambient_temperature 100(2)
_diffrn_measured_fraction_theta_full 0.999
_diffrn_measured_fraction_theta_max 0.999
_diffrn_measurement_device_type 'CCD area detector'
_diffrn_measurement_method 'phi and omega scans'
_diffrn_radiation_monochromator graphite
_diffrn_radiation_source 'fine-focus sealed tube'
_diffrn_radiation_type MoK\a
_diffrn_radiation_wavelength 0.71073
_diffrn_reflns_av_R_equivalents 0.0464
_diffrn_reflns_av_sigmaI/netI 0.0358
_diffrn_reflns_limit_h_max 23
_diffrn_reflns_limit_h_min -23
_diffrn_reflns_limit_k_max 11
_diffrn_reflns_limit_k_min -11
_diffrn_reflns_limit_l_max 16
_diffrn_reflns_limit_l_min -16
_diffrn_reflns_number 9999
_diffrn_reflns_theta_full 25.00
_diffrn_reflns_theta_max 25.00
_diffrn_reflns_theta_min 2.42
_exptl_absorpt_coefficient_mu 0.097
_exptl_absorpt_correction_T_max 0.980
_exptl_absorpt_correction_T_min 0.892
_exptl_absorpt_correction_type multi-scan
_exptl_absorpt_process_details SADABS
_exptl_crystal_colour colorless
_exptl_crystal_density_diffrn 1.415
_exptl_crystal_density_method 'not measured'
_exptl_crystal_description 'rectangular prism'
_exptl_crystal_F_000 960
_exptl_crystal_size_max 0.32
_exptl_crystal_size_mid 0.22
_exptl_crystal_size_min 0.21
_refine_diff_density_max 0.347
_refine_diff_density_min -0.504
_refine_diff_density_rms 0.073
_refine_ls_extinction_method none
_refine_ls_goodness_of_fit_ref 1.172
_refine_ls_hydrogen_treatment mixed
_refine_ls_matrix_type full
_refine_ls_number_parameters 171
_refine_ls_number_reflns 1885
_refine_ls_number_restraints 36
_refine_ls_restrained_S_all 1.169
_refine_ls_R_factor_all 0.0741
_refine_ls_R_factor_gt 0.0655
_refine_ls_shift/su_max 0.001
_refine_ls_shift/su_mean 0.000
_refine_ls_structure_factor_coef Fsqd
_refine_ls_weighting_details 'calc w=1/[\s^2^(Fo^2^)+(0.0742P)^2^+4.6708P] where P=(Fo^2^+2Fc^2^)/3'
_refine_ls_weighting_scheme calc
_refine_ls_wR_factor_gt 0.1611
_refine_ls_wR_factor_ref 0.1663
_reflns_number_gt 1651
_reflns_number_total 1885
_reflns_threshold_expression >2sigma(I)
_cod_data_source_file c2cc00144f.txt
_cod_data_source_block j4crdrem
_cod_original_sg_symbol_H-M C2/c
_cod_database_code 7107589

loop_
_symmetry_equiv_pos_as_xyz
'x, y, z'
'-x, y, -z+1/2'
'x+1/2, y+1/2, z'
'-x+1/2, y+1/2, -z+1/2'
'-x, -y, -z'
'x, -y, z-1/2'
'-x+1/2, -y+1/2, -z'
'x+1/2, -y+1/2, z-1/2'

loop_
_atom_site_label
_atom_site_type_symbol
_atom_site_fract_x
_atom_site_fract_y
_atom_site_fract_z
_atom_site_U_iso_or_equiv
_atom_site_adp_type
_atom_site_occupancy
_atom_site_symmetry_multiplicity
_atom_site_calc_flag
_atom_site_refinement_flags
_atom_site_disorder_assembly
_atom_site_disorder_group
B1 B 0.15824(19) 0.4306(3) 0.3123(3) 0.0169(7) Uani 1 1 d . . .
N1 N 0.31166(13) 0.8274(2) 0.25475(19) 0.0157(5) Uani 1 1 d . . .
O1 O 0.15254(10) 0.34005(18) 0.38963(16) 0.0156(5) Uani 1 1 d . . .
O2 O 0.08176(11) 0.49743(17) 0.21535(16) 0.0169(5) Uani 1 1 d . . .
C1 C 0.24376(16) 0.7457(3) 0.1761(2) 0.0164(6) Uani 1 1 d . . .
H1 H 0.2147 0.7538 0.0892 0.020 Uiso 1 1 calc R . .
C2 C 0.21666(16) 0.6530(3) 0.2187(2) 0.0177(6) Uani 1 1 d . . .
H2 H 0.1686 0.5994 0.1611 0.021 Uiso 1 1 calc R . .
C3 C 0.25895(16) 0.6352(3) 0.3475(2) 0.0161(6) Uani 1 1 d . . .
C4 C 0.23583(16) 0.5353(3) 0.3977(2) 0.0161(6) Uani 1 1 d . . .
C5 C 0.28361(17) 0.5307(3) 0.5252(2) 0.0202(6) Uani 1 1 d . . .
H5 H 0.2702 0.4646 0.5611 0.024 Uiso 1 1 calc R . .
C6 C 0.35111(19) 0.6184(3) 0.6047(3) 0.0245(7) Uani 1 1 d . . .
H6 H 0.3811 0.6114 0.6919 0.029 Uiso 1 1 calc R . .
C7 C 0.37401(18) 0.7132(3) 0.5583(3) 0.0232(7) Uani 1 1 d . . .
H7 H 0.4198 0.7722 0.6124 0.028 Uiso 1 1 calc R . .
C8 C 0.32868(16) 0.7231(3) 0.4281(2) 0.0171(6) Uani 1 1 d . . .
C9 C 0.35137(17) 0.8167(3) 0.3751(2) 0.0171(6) Uani 1 1 d . . .
H9 H 0.3977 0.8750 0.4289 0.021 Uiso 1 1 calc R . .
C10 C 0.07941(16) 0.2573(3) 0.3233(2) 0.0173(6) Uani 1 1 d . . .
H10A H 0.0787 0.1998 0.3821 0.021 Uiso 1 1 calc R . .
H10B H 0.0806 0.1982 0.2658 0.021 Uiso 1 1 calc R . .
C11 C 0.0000 0.3445(4) 0.2500 0.0155(8) Uani 1 2 d S . .
C12 C 0.00353(16) 0.4296(3) 0.1591(2) 0.0171(6) Uani 1 1 d . . .
H12A H -0.0068 0.3706 0.0925 0.021 Uiso 1 1 calc R . .
H12B H -0.0425 0.4969 0.1202 0.021 Uiso 1 1 calc R . .
O31 O 0.0336(4) 0.8171(7) 0.0668(7) 0.0759(18) Uani 0.50 1 d PDU A -1
H31 H 0.069(6) 0.767(10) 0.126(7) 0.114 Uiso 0.50 1 d PD B -1
C31 C 0.0552(9) 0.9548(12) 0.0617(18) 0.080(4) Uani 0.50 1 d PDU A -1
H31A H 0.0934 0.9575 0.0381 0.096 Uiso 0.50 1 calc PR A -1
H31B H 0.0836 0.9989 0.1433 0.096 Uiso 0.50 1 calc PR A -1
C32 C -0.0281(7) 1.0252(13) -0.0361(15) 0.065(3) Uani 0.50 1 d PDU A -1
H32A H -0.0637 0.9656 -0.1076 0.098 Uiso 0.50 1 calc PR A -1
H32B H -0.0167 1.1078 -0.0628 0.098 Uiso 0.50 1 calc PR A -1
H32C H -0.0573 1.0473 -0.0007 0.098 Uiso 0.50 1 calc PR A -1

loop_
_atom_site_aniso_label
_atom_site_aniso_U_11
_atom_site_aniso_U_22
_atom_site_aniso_U_33
_atom_site_aniso_U_23
_atom_site_aniso_U_13
_atom_site_aniso_U_12
B1 0.0193(15) 0.0166(15) 0.0200(15) 0.0015(12) 0.0146(13) 0.0022(12)
N1 0.0166(11) 0.0142(11) 0.0190(12) -0.0006(9) 0.0122(10) 0.0010(9)
O1 0.0143(9) 0.0164(9) 0.0185(10) 0.0019(7) 0.0113(8) -0.0003(7)
O2 0.0153(10) 0.0165(10) 0.0209(10) 0.0025(8) 0.0120(8) 0.0003(7)
C1 0.0153(13) 0.0173(13) 0.0166(13) -0.0005(10) 0.0097(11) 0.0013(10)
C2 0.0156(13) 0.0167(14) 0.0194(14) -0.0013(11) 0.0100(12) -0.0006(10)
C3 0.0178(13) 0.0138(13) 0.0214(14) 0.0000(11) 0.0143(12) 0.0046(10)
C4 0.0178(13) 0.0147(13) 0.0212(14) 0.0026(11) 0.0146(12) 0.0049(10)
C5 0.0298(15) 0.0169(14) 0.0241(15) 0.0026(11) 0.0215(13) 0.0012(12)
C6 0.0348(17) 0.0241(15) 0.0171(14) -0.0009(12) 0.0170(13) -0.0022(12)
C7 0.0277(16) 0.0216(15) 0.0176(14) -0.0045(12) 0.0125(13) -0.0036(12)
C8 0.0186(14) 0.0149(13) 0.0208(14) -0.0014(11) 0.0137(12) 0.0017(11)
C9 0.0184(13) 0.0162(14) 0.0195(14) -0.0038(11) 0.0130(12) -0.0012(10)
C10 0.0202(14) 0.0169(14) 0.0181(13) 0.0027(11) 0.0133(12) 0.0000(11)
C11 0.0157(18) 0.0178(19) 0.0154(18) 0.000 0.0108(16) 0.000
C12 0.0134(13) 0.0202(14) 0.0181(14) 0.0019(11) 0.0098(11) 0.0017(10)
O31 0.061(4) 0.072(4) 0.086(4) -0.011(3) 0.040(3) 0.006(3)
C31 0.076(8) 0.083(5) 0.081(7) -0.003(5) 0.047(6) -0.001(5)
C32 0.050(7) 0.064(5) 0.067(7) -0.015(4) 0.027(5) -0.020(5)

loop_
_atom_type_symbol
_atom_type_description
_atom_type_scat_dispersion_real
_atom_type_scat_dispersion_imag
_atom_type_scat_source
C C 0.0033 0.0016 'International Tables Vol C Tables 4.2.6.8 and 6.1.1.4'
H H 0.0000 0.0000 'International Tables Vol C Tables 4.2.6.8 and 6.1.1.4'
B B 0.0013 0.0007 'International Tables Vol C Tables 4.2.6.8 and 6.1.1.4'
N N 0.0061 0.0033 'International Tables Vol C Tables 4.2.6.8 and 6.1.1.4'
O O 0.0106 0.0060 'International Tables Vol C Tables 4.2.6.8 and 6.1.1.4'

loop_
_geom_angle_atom_site_label_1
_geom_angle_atom_site_label_2
_geom_angle_atom_site_label_3
_geom_angle
_geom_angle_site_symmetry_1
_geom_angle_site_symmetry_3
O2 B1 O1 116.6(2) . .
O2 B1 C4 112.1(2) . .
O1 B1 C4 110.2(2) . .
O2 B1 N1 108.2(2) . 4_545
O1 B1 N1 102.8(2) . 4_545
C4 B1 N1 105.99(19) . 4_545
C9 N1 C1 118.9(2) . .
C9 N1 B1 124.7(2) . 4
C1 N1 B1 116.3(2) . 4
C10 O1 B1 114.00(19) . .
C12 O2 B1 118.6(2) . .
C2 C1 N1 122.0(2) . .
C1 C2 C3 121.1(2) . .
C2 C3 C8 116.1(2) . .
C2 C3 C4 123.6(2) . .
C8 C3 C4 120.4(2) . .
C5 C4 C3 116.4(2) . .
C5 C4 B1 120.3(2) . .
C3 C4 B1 123.3(2) . .
C4 C5 C6 123.5(3) . .
C7 C6 C5 120.7(3) . .
C6 C7 C8 119.2(3) . .
C9 C8 C7 121.6(2) . .
C9 C8 C3 118.6(2) . .
C7 C8 C3 119.8(2) . .
N1 C9 C8 123.4(2) . .
O1 C10 C11 109.9(2) . .
C10 C11 C10 110.7(3) 2 .
C10 C11 C12 107.53(13) 2 2
C10 C11 C12 109.05(14) . 2
C10 C11 C12 109.05(14) 2 .
C10 C11 C12 107.53(13) . .
C12 C11 C12 113.0(3) 2 .
O2 C12 C11 113.76(18) . .
O31 C31 C32 106.1(9) . .

loop_
_geom_bond_atom_site_label_1
_geom_bond_atom_site_label_2
_geom_bond_distance
_geom_bond_site_symmetry_2
B1 O2 1.435(3) .
B1 O1 1.440(3) .
B1 C4 1.625(4) .
B1 N1 1.707(4) 4_545
N1 C9 1.317(3) .
N1 C1 1.370(3) .
N1 B1 1.707(4) 4
O1 C10 1.421(3) .
O2 C12 1.423(3) .
C1 C2 1.364(4) .
C2 C3 1.417(4) .
C3 C8 1.430(4) .
C3 C4 1.431(4) .
C4 C5 1.378(4) .
C5 C6 1.404(4) .
C6 C7 1.360(4) .
C7 C8 1.417(4) .
C8 C9 1.410(4) .
C10 C11 1.528(3) .
C11 C10 1.528(3) 2
C11 C12 1.534(3) 2
C11 C12 1.534(3) .
O31 C31 1.452(9) .
C31 C32 1.526(8) .

loop_
_geom_torsion_atom_site_label_1
_geom_torsion_atom_site_label_2
_geom_torsion_atom_site_label_3
_geom_torsion_atom_site_label_4
_geom_torsion
_geom_torsion_site_symmetry_1
_geom_torsion_site_symmetry_4
O2 B1 O1 C10 42.4(3) . .
C4 B1 O1 C10 171.63(19) . .
N1 B1 O1 C10 -75.8(2) 4_545 .
O1 B1 O2 C12 -31.7(3) . .
C4 B1 O2 C12 -160.0(2) . .
N1 B1 O2 C12 83.5(2) 4_545 .
C9 N1 C1 C2 -0.6(4) . .
B1 N1 C1 C2 176.0(2) 4 .
N1 C1 C2 C3 -1.3(4) . .
C1 C2 C3 C8 2.3(4) . .
C1 C2 C3 C4 -176.9(2) . .
C2 C3 C4 C5 179.7(2) . .
C8 C3 C4 C5 0.5(4) . .
C2 C3 C4 B1 0.0(4) . .
C8 C3 C4 B1 -179.2(2) . .
O2 B1 C4 C5 130.1(2) . .
O1 B1 C4 C5 -1.6(3) . .
N1 B1 C4 C5 -112.1(2) 4_545 .
O2 B1 C4 C3 -50.3(3) . .
O1 B1 C4 C3 178.1(2) . .
N1 B1 C4 C3 67.5(3) 4_545 .
C3 C4 C5 C6 0.8(4) . .
B1 C4 C5 C6 -179.5(2) . .
C4 C5 C6 C7 -1.2(4) . .
C5 C6 C7 C8 0.2(4) . .
C6 C7 C8 C9 -178.0(3) . .
C6 C7 C8 C3 1.0(4) . .
C2 C3 C8 C9 -1.7(3) . .
C4 C3 C8 C9 177.6(2) . .
C2 C3 C8 C7 179.3(2) . .
C4 C3 C8 C7 -1.4(4) . .
C1 N1 C9 C8 1.3(4) . .
B1 N1 C9 C8 -175.0(2) 4 .
C7 C8 C9 N1 178.9(2) . .
C3 C8 C9 N1 -0.1(4) . .
B1 O1 C10 C11 -57.7(2) . .
O1 C10 C11 C10 179.3(2) . 2
O1 C10 C11 C12 -62.5(2) . 2
O1 C10 C11 C12 60.3(2) . .
B1 O2 C12 C11 36.8(3) . .
C10 C11 C12 O2 -169.8(2) 2 .
C10 C11 C12 O2 -49.7(3) . .
C12 C11 C12 O2 70.68(18) 2 .
